data_4109604
loop_
_publ_author_name
'J\"urgen Stahl'
'Wolfgang Mohr'
'Laura de Quadras'
'Thomas B. Peters'
'James C. Bohling'
'Jos\'e Miguel Mart\'in-Alvarez'
'Gareth R. Owen'
'Frank Hampel'
'John A. Gladysz'

_publ_section_title
;
 sp Carbon Chains Surrounded by sp3 Carbon Double Helices:
 Coordination-Driven Self-Assembly of Wirelike Pt(C\\tbC)nPt Moieties That
 Are Spanned by Two P(CH2)mP Linkages
;
_journal_name_full 'Journal of the American Chemical Society'
_journal_page_first 8282
_journal_page_last 8295
_journal_paper_doi 10.1021/ja0716103
_journal_volume 129
_journal_year 2007
_chemical_formula_sum 'C90 H82 Cl6 F10 P4 Pt2'
_chemical_formula_weight 2080.32
_chemical_name_systematic
; 
 ? 
;
_space_group_IT_number 2
_symmetry_cell_setting triclinic
_symmetry_space_group_name_Hall '-P 1'
_symmetry_space_group_name_H-M 'P -1'
_atom_sites_solution_hydrogens geom
_atom_sites_solution_primary direct
_atom_sites_solution_secondary difmap
_audit_creation_method SHELXL-97
_cell_angle_alpha 87.21(3)
_cell_angle_beta 82.72(3)
_cell_angle_gamma 84.57(3)
_cell_formula_units_Z 2
_cell_length_a 10.768(2)
_cell_length_b 18.490(4)
_cell_length_c 21.761(4)
_cell_measurement_reflns_used 17991
_cell_measurement_temperature 173(2)
_cell_volume 4275.5(15)
_computing_cell_refinement DENZO-SMN
_computing_data_collection 'Nonius Collect'
_computing_data_reduction DENZO-SMN
_computing_molecular_graphics 'SHELXTL NT 5.1'
_computing_publication_material 'SHELXTL NT 5.1'
_computing_structure_refinement 'SHELXL-97 (Sheldrick, 1997)'
_computing_structure_solution 'SHELXS-97 (Sheldrick, 1990)'
_diffrn_ambient_temperature 173(2)
_diffrn_detector_area_resol_mean 9
_diffrn_measured_fraction_theta_full 0.994
_diffrn_measured_fraction_theta_max 0.994
_diffrn_measurement_device_type 'Nonius KappaCCD'
_diffrn_radiation_monochromator graphite
_diffrn_radiation_source 'fine-focus rotating anode'
_diffrn_radiation_type MoK\a
_diffrn_radiation_wavelength 0.71073
_diffrn_reflns_av_R_equivalents 0.0204
_diffrn_reflns_av_sigmaI/netI 0.0351
_diffrn_reflns_limit_h_max 13
_diffrn_reflns_limit_h_min -13
_diffrn_reflns_limit_k_max 23
_diffrn_reflns_limit_k_min -23
_diffrn_reflns_limit_l_max 27
_diffrn_reflns_limit_l_min -28
_diffrn_reflns_number 35920
_diffrn_reflns_theta_full 27.49
_diffrn_reflns_theta_max 27.49
_diffrn_reflns_theta_min 1.43
_exptl_absorpt_coefficient_mu 3.598
_exptl_absorpt_correction_T_max 0.4116
_exptl_absorpt_correction_T_min 0.3271
_exptl_absorpt_correction_type empirical
_exptl_absorpt_process_details Scalepack
_exptl_crystal_colour colorless
_exptl_crystal_density_diffrn 1.616
_exptl_crystal_description block
_exptl_crystal_F_000 2060
_exptl_crystal_size_max 0.40
_exptl_crystal_size_mid 0.35
_exptl_crystal_size_min 0.30
_refine_diff_density_max 1.525
_refine_diff_density_min -1.490
_refine_diff_density_rms 0.129
_refine_ls_extinction_method none
_refine_ls_goodness_of_fit_ref 0.996
_refine_ls_hydrogen_treatment 'riding model'
_refine_ls_matrix_type full
_refine_ls_number_parameters 1009
_refine_ls_number_reflns 19478
_refine_ls_number_restraints 0
_refine_ls_restrained_S_all 0.996
_refine_ls_R_factor_all 0.0503
_refine_ls_R_factor_gt 0.0355
_refine_ls_shift/su_max 0.066
_refine_ls_shift/su_mean 0.005
_refine_ls_structure_factor_coef Fsqd
_refine_ls_weighting_details 'calc w=1/[\s^2^(Fo^2^)+(0.0573P)^2^+9.8445P] where P=(Fo^2^+2Fc^2^)/3'
_refine_ls_weighting_scheme calc
_refine_ls_wR_factor_gt 0.0925
_refine_ls_wR_factor_ref 0.1038
_reflns_number_gt 15728
_reflns_number_total 19478
_reflns_threshold_expression >2sigma(I)
_cod_data_source_file ja0716103si20070411_100851.cif
_cod_data_source_block js08
_cod_original_cell_volume 4275.6(15)
_cod_database_code 4109604

loop_
_symmetry_equiv_pos_as_xyz
'x, y, z'
'-x, -y, -z'

loop_
_atom_site_label
_atom_site_type_symbol
_atom_site_fract_x
_atom_site_fract_y
_atom_site_fract_z
_atom_site_U_iso_or_equiv
_atom_site_adp_type
_atom_site_occupancy
_atom_site_symmetry_multiplicity
_atom_site_calc_flag
_atom_site_refinement_flags
Pt1 Pt 0.081716(14) 0.178435(8) 0.279449(7) 0.02636(5) Uani 1 1 d .
P1 P -0.12596(10) 0.20145(6) 0.32062(5) 0.0292(2) Uani 1 1 d .
C1 C 0.1376(4) 0.1673(2) 0.3638(2) 0.0355(10) Uani 1 1 d .
C1B C 0.3723(5) 0.2374(3) 0.2771(3) 0.0452(12) Uani 1 1 d .
H1BA H 0.3926 0.2156 0.3175 0.054 Uiso 1 1 calc R
H1BB H 0.4527 0.2450 0.2512 0.054 Uiso 1 1 calc R
C1A C -0.1432(5) 0.2566(3) 0.3893(2) 0.0407(11) Uani 1 1 d .
H1AA H -0.2321 0.2767 0.3969 0.049 Uiso 1 1 calc R
H1AB H -0.1263 0.2239 0.4252 0.049 Uiso 1 1 calc R
Cl1 Cl 0.4045(3) 0.9260(2) 0.08111(19) 0.1549(14) Uani 1 1 d .
Pt2 Pt 0.518172(14) 0.308791(8) 0.771219(7) 0.02619(5) Uani 1 1 d .
P2 P 0.29093(10) 0.17250(6) 0.23942(5) 0.0302(2) Uani 1 1 d .
C2 C 0.1814(5) 0.1683(3) 0.4127(2) 0.0399(11) Uani 1 1 d .
C2A C -0.0614(5) 0.3193(3) 0.3882(2) 0.0412(11) Uani 1 1 d .
H2AA H -0.0984 0.3613 0.3646 0.049 Uiso 1 1 calc R
H2AB H 0.0232 0.3047 0.3667 0.049 Uiso 1 1 calc R
C2B C 0.2975(6) 0.3123(3) 0.2883(3) 0.0631(17) Uani 1 1 d .
H2BA H 0.2801 0.3344 0.2476 0.076 Uiso 1 1 calc R
H2BB H 0.2155 0.3040 0.3125 0.076 Uiso 1 1 calc R
Cl2 Cl 0.3512(2) 0.91536(15) -0.04683(13) 0.1109(8) Uani 1 1 d .
P3 P 0.30737(10) 0.31493(6) 0.80909(5) 0.0298(2) Uani 1 1 d .
C3 C 0.2343(5) 0.1730(3) 0.4657(2) 0.0425(11) Uani 1 1 d .
C3A C -0.0493(6) 0.3421(3) 0.4533(3) 0.0578(15) Uani 1 1 d .
H3AA H -0.1298 0.3684 0.4701 0.069 Uiso 1 1 calc R
H3AB H -0.0364 0.2976 0.4798 0.069 Uiso 1 1 calc R
C3B C 0.3585(9) 0.3664(5) 0.3214(5) 0.116(4) Uani 1 1 d .
H3BA H 0.4185 0.3903 0.2906 0.140 Uiso 1 1 calc R
H3BB H 0.2924 0.4043 0.3369 0.140 Uiso 1 1 calc R
Cl3 Cl 0.15931(16) 0.97103(10) 0.05000(9) 0.0699(4) Uani 1 1 d .
P4 P 0.72483(11) 0.30863(6) 0.72683(6) 0.0324(2) Uani 1 1 d .
C4 C 0.2820(5) 0.1801(3) 0.5129(2) 0.0414(11) Uani 1 1 d .
C4A C 0.0540(5) 0.3890(3) 0.4586(3) 0.0501(13) Uani 1 1 d .
H4AA H 0.0376 0.4358 0.4357 0.060 Uiso 1 1 calc R
H4AB H 0.1344 0.3649 0.4391 0.060 Uiso 1 1 calc R
C4B C 0.4182(9) 0.3417(6) 0.3677(5) 0.103(3) Uani 1 1 d .
H4BA H 0.4888 0.3066 0.3518 0.123 Uiso 1 1 calc R
H4BB H 0.3603 0.3148 0.3974 0.123 Uiso 1 1 calc R
Cl4 Cl 0.9354(2) 0.14399(12) 0.55765(16) 0.1186(9) Uani 1 1 d .
C5 C 0.3362(5) 0.1912(3) 0.5645(2) 0.0404(11) Uani 1 1 d .
C5A C 0.0661(6) 0.4039(3) 0.5265(3) 0.0525(14) Uani 1 1 d .
H5AA H -0.0093 0.4344 0.5440 0.063 Uiso 1 1 calc R
H5AB H 0.0692 0.3572 0.5508 0.063 Uiso 1 1 calc R
C5B C 0.4741(8) 0.4032(5) 0.4051(4) 0.097(3) Uani 1 1 d .
H5BA H 0.5475 0.4234 0.3805 0.117 Uiso 1 1 calc R
H5BB H 0.4093 0.4432 0.4173 0.117 Uiso 1 1 calc R
Cl5 Cl 0.6786(2) 0.13549(11) 0.54133(11) 0.0900(6) Uani 1 1 d .
C6 C 0.3844(5) 0.2044(2) 0.6097(2) 0.0359(10) Uani 1 1 d .
C6B C 0.5108(7) 0.3585(4) 0.4600(4) 0.076(2) Uani 1 1 d .
H6BA H 0.4366 0.3341 0.4790 0.092 Uiso 1 1 calc R
H6BB H 0.5760 0.3199 0.4448 0.092 Uiso 1 1 calc R
Cl6 Cl 0.8410(2) 0.00393(8) 0.55783(8) 0.0745(5) Uani 1 1 d .
C6A C 0.1814(6) 0.4415(3) 0.5332(3) 0.0566(14) Uani 1 1 d .
H6AA H 0.1781 0.4879 0.5086 0.068 Uiso 1 1 calc R
H6AB H 0.2565 0.4108 0.5155 0.068 Uiso 1 1 calc R
C7 C 0.4353(4) 0.2254(2) 0.6598(2) 0.0342(9) Uani 1 1 d .
C7B C 0.5593(6) 0.3963(3) 0.5096(3) 0.0527(13) Uani 1 1 d .
H7BA H 0.4884 0.4249 0.5333 0.063 Uiso 1 1 calc R
H7BB H 0.6193 0.4306 0.4903 0.063 Uiso 1 1 calc R
C7A C 0.1966(6) 0.4574(3) 0.6001(3) 0.0566(14) Uani 1 1 d .
H7AA H 0.2784 0.4775 0.6008 0.068 Uiso 1 1 calc R
H7AB H 0.1295 0.4947 0.6157 0.068 Uiso 1 1 calc R
C8A C 0.1908(6) 0.3918(3) 0.6421(3) 0.0549(14) Uani 1 1 d .
H8AA H 0.2408 0.3506 0.6208 0.066 Uiso 1 1 calc R
H8AB H 0.1025 0.3796 0.6500 0.066 Uiso 1 1 calc R
C8 C 0.4753(4) 0.2510(2) 0.7027(2) 0.0315(9) Uani 1 1 d .
C8B C 0.6230(6) 0.3452(4) 0.5531(3) 0.0633(16) Uani 1 1 d .
H8BA H 0.5685 0.3053 0.5648 0.076 Uiso 1 1 calc R
H8BB H 0.7016 0.3234 0.5299 0.076 Uiso 1 1 calc R
C9A C 0.2384(5) 0.3998(3) 0.7037(3) 0.0475(12) Uani 1 1 d .
H9AA H 0.1985 0.4453 0.7225 0.057 Uiso 1 1 calc R
H9AB H 0.3304 0.4030 0.6970 0.057 Uiso 1 1 calc R
C9B C 0.6561(6) 0.3734(3) 0.6115(3) 0.0574(15) Uani 1 1 d .
H9BA H 0.5784 0.3857 0.6399 0.069 Uiso 1 1 calc R
H9BB H 0.6992 0.4183 0.6019 0.069 Uiso 1 1 calc R
C10A C 0.2087(4) 0.3357(3) 0.7474(2) 0.0402(11) Uani 1 1 d .
H10A H 0.2135 0.2920 0.7223 0.048 Uiso 1 1 calc R
H10J H 0.1206 0.3445 0.7667 0.048 Uiso 1 1 calc R
C10B C 0.7414(5) 0.3168(3) 0.6430(2) 0.0472(12) Uani 1 1 d .
H10B H 0.8294 0.3267 0.6286 0.057 Uiso 1 1 calc R
H10I H 0.7294 0.2687 0.6275 0.057 Uiso 1 1 calc R
C11 C 0.0317(4) 0.1925(2) 0.1913(2) 0.0302(9) Uani 1 1 d .
F12 F 0.0408(3) 0.31977(16) 0.19070(17) 0.0593(8) Uani 1 1 d .
C12 C 0.0191(4) 0.2600(3) 0.1614(2) 0.0401(11) Uani 1 1 d .
F13 F -0.0299(4) 0.3384(2) 0.07669(19) 0.0922(15) Uani 1 1 d .
C13 C -0.0174(5) 0.2699(3) 0.1022(3) 0.0551(15) Uani 1 1 d .
F14 F -0.0788(5) 0.2220(3) 0.01377(17) 0.1115(19) Uani 1 1 d .
C14 C -0.0411(6) 0.2114(4) 0.0714(2) 0.0656(18) Uani 1 1 d .
C15 C -0.0281(6) 0.1442(4) 0.0984(3) 0.0596(16) Uani 1 1 d .
F15 F -0.0508(5) 0.0870(3) 0.0669(2) 0.1020(17) Uani 1 1 d .
F16 F 0.0162(4) 0.06761(16) 0.18111(17) 0.0634(9) Uani 1 1 d .
C16 C 0.0075(5) 0.1364(3) 0.1566(2) 0.0423(11) Uani 1 1 d .
C21 C -0.2242(4) 0.2488(2) 0.2662(2) 0.0339(9) Uani 1 1 d .
C22 C -0.2553(5) 0.3228(3) 0.2671(3) 0.0480(12) Uani 1 1 d .
H22A H -0.2339 0.3502 0.2995 0.058 Uiso 1 1 calc R
C23 C -0.3188(6) 0.3574(3) 0.2198(3) 0.0596(16) Uani 1 1 d .
H23A H -0.3420 0.4083 0.2207 0.072 Uiso 1 1 calc R
C24 C -0.3479(5) 0.3182(4) 0.1722(3) 0.0598(16) Uani 1 1 d .
H24A H -0.3871 0.3424 0.1392 0.072 Uiso 1 1 calc R
C25 C -0.3201(5) 0.2444(3) 0.1723(3) 0.0516(14) Uani 1 1 d .
H25A H -0.3425 0.2173 0.1400 0.062 Uiso 1 1 calc R
C26 C -0.2596(4) 0.2093(3) 0.2192(2) 0.0411(11) Uani 1 1 d .
H26A H -0.2420 0.1579 0.2194 0.049 Uiso 1 1 calc R
C31 C -0.2107(4) 0.1237(2) 0.3492(2) 0.0330(9) Uani 1 1 d .
C32 C -0.3399(5) 0.1319(3) 0.3655(2) 0.0444(11) Uani 1 1 d .
H32A H -0.3850 0.1777 0.3588 0.053 Uiso 1 1 calc R
C33 C -0.4035(6) 0.0745(3) 0.3913(3) 0.0533(14) Uani 1 1 d .
H33A H -0.4919 0.0808 0.4025 0.064 Uiso 1 1 calc R
C34 C -0.3383(6) 0.0076(3) 0.4008(3) 0.0540(14) Uani 1 1 d .
H34A H -0.3818 -0.0320 0.4191 0.065 Uiso 1 1 calc R
C35 C -0.2110(6) -0.0015(3) 0.3839(3) 0.0553(14) Uani 1 1 d .
H35A H -0.1670 -0.0478 0.3900 0.066 Uiso 1 1 calc R
C36 C -0.1456(5) 0.0558(3) 0.3581(2) 0.0422(11) Uani 1 1 d .
H36A H -0.0573 0.0490 0.3466 0.051 Uiso 1 1 calc R
C41 C 0.3831(4) 0.0861(2) 0.2500(2) 0.0353(10) Uani 1 1 d .
C42 C 0.5075(5) 0.0777(3) 0.2239(3) 0.0499(13) Uani 1 1 d .
H42A H 0.5429 0.1167 0.1999 0.060 Uiso 1 1 calc R
C43 C 0.5810(6) 0.0130(3) 0.2325(3) 0.0611(16) Uani 1 1 d .
H43A H 0.6663 0.0078 0.2145 0.073 Uiso 1 1 calc R
C44 C 0.5297(6) -0.0435(3) 0.2671(3) 0.0585(15) Uani 1 1 d .
H44A H 0.5798 -0.0878 0.2732 0.070 Uiso 1 1 calc R
C45 C 0.4063(6) -0.0360(3) 0.2931(3) 0.0560(15) Uani 1 1 d .
H45A H 0.3711 -0.0755 0.3165 0.067 Uiso 1 1 calc R
C46 C 0.3323(5) 0.0290(3) 0.2853(2) 0.0442(11) Uani 1 1 d .
H46A H 0.2475 0.0342 0.3040 0.053 Uiso 1 1 calc R
C51 C 0.3224(4) 0.1913(3) 0.1560(2) 0.0359(10) Uani 1 1 d .
C52 C 0.3533(5) 0.2590(3) 0.1315(3) 0.0498(13) Uani 1 1 d .
H52A H 0.3626 0.2968 0.1581 0.060 Uiso 1 1 calc R
C53 C 0.3705(6) 0.2709(3) 0.0672(3) 0.0608(16) Uani 1 1 d .
H53A H 0.3927 0.3169 0.0500 0.073 Uiso 1 1 calc R
C54 C 0.3554(6) 0.2165(4) 0.0288(3) 0.0605(16) Uani 1 1 d .
H54A H 0.3666 0.2253 -0.0149 0.073 Uiso 1 1 calc R
C55 C 0.3246(6) 0.1501(3) 0.0526(3) 0.0531(14) Uani 1 1 d .
H55A H 0.3145 0.1129 0.0255 0.064 Uiso 1 1 calc R
C56 C 0.3080(5) 0.1368(3) 0.1160(2) 0.0442(11) Uani 1 1 d .
H56A H 0.2867 0.0904 0.1325 0.053 Uiso 1 1 calc R
C61 C 0.5538(4) 0.3727(3) 0.8404(3) 0.0466(13) Uani 1 1 d .
F62 F 0.5321(4) 0.47933(19) 0.7748(3) 0.0861(14) Uani 1 1 d .
C62 C 0.5535(5) 0.4496(4) 0.8293(4) 0.065(2) Uani 1 1 d .
F63 F 0.5848(5) 0.5664(3) 0.8596(4) 0.150(3) Uani 1 1 d .
C63 C 0.5818(6) 0.4931(5) 0.8746(6) 0.100(4) Uani 1 1 d .
F64 F 0.6301(5) 0.5098(4) 0.9736(3) 0.179(4) Uani 1 1 d .
C64 C 0.6054(8) 0.4679(7) 0.9285(5) 0.109(4) Uani 1 1 d .
F65 F 0.6301(6) 0.3632(5) 0.9987(2) 0.176(4) Uani 1 1 d .
C65 C 0.6044(7) 0.3926(7) 0.9440(4) 0.100(3) Uani 1 1 d .
F66 F 0.5808(4) 0.2750(3) 0.91145(17) 0.0990(17) Uani 1 1 d .
C66 C 0.5788(6) 0.3470(5) 0.8974(3) 0.069(2) Uani 1 1 d .
C71 C 0.2536(5) 0.2298(3) 0.8435(2) 0.0393(10) Uani 1 1 d .
C72 C 0.1268(6) 0.2226(3) 0.8587(3) 0.0603(16) Uani 1 1 d .
H72A H 0.0677 0.2623 0.8507 0.072 Uiso 1 1 calc R
C73 C 0.0842(7) 0.1587(4) 0.8854(3) 0.0696(19) Uani 1 1 d .
H73A H -0.0034 0.1546 0.8953 0.083 Uiso 1 1 calc R
C74 C 0.1679(7) 0.1022(3) 0.8972(3) 0.0632(17) Uani 1 1 d .
H74A H 0.1392 0.0579 0.9151 0.076 Uiso 1 1 calc R
C75 C 0.2932(7) 0.1086(3) 0.8836(3) 0.0670(18) Uani 1 1 d .
H75A H 0.3516 0.0691 0.8930 0.080 Uiso 1 1 calc R
C76 C 0.3375(6) 0.1733(3) 0.8558(3) 0.0496(13) Uani 1 1 d .
H76A H 0.4251 0.1772 0.8457 0.060 Uiso 1 1 calc R
C81 C 0.2497(4) 0.3814(2) 0.8676(2) 0.0345(9) Uani 1 1 d .
C82 C 0.2071(6) 0.3618(3) 0.9282(3) 0.0498(13) Uani 1 1 d .
H82A H 0.2088 0.3119 0.9408 0.060 Uiso 1 1 calc R
C83 C 0.1615(6) 0.4150(3) 0.9710(3) 0.0564(15) Uani 1 1 d .
H83A H 0.1338 0.4011 1.0127 0.068 Uiso 1 1 calc R
C84 C 0.1567(5) 0.4873(3) 0.9528(3) 0.0548(14) Uani 1 1 d .
H84A H 0.1229 0.5234 0.9813 0.066 Uiso 1 1 calc R
C85 C 0.2009(5) 0.5068(3) 0.8932(3) 0.0506(13) Uani 1 1 d .
H85A H 0.2001 0.5569 0.8808 0.061 Uiso 1 1 calc R
C86 C 0.2465(5) 0.4548(3) 0.8508(2) 0.0434(11) Uani 1 1 d .
H86A H 0.2762 0.4694 0.8095 0.052 Uiso 1 1 calc R
C91 C 0.8115(4) 0.3793(2) 0.7533(3) 0.0391(11) Uani 1 1 d .
C92 C 0.8532(4) 0.3703(3) 0.8111(3) 0.0466(12) Uani 1 1 d .
H92A H 0.8423 0.3264 0.8349 0.056 Uiso 1 1 calc R
C93 C 0.9111(5) 0.4257(3) 0.8345(3) 0.0596(16) Uani 1 1 d .
H93A H 0.9402 0.4193 0.8740 0.072 Uiso 1 1 calc R
C94 C 0.9262(6) 0.4896(3) 0.8005(4) 0.071(2) Uani 1 1 d .
H94A H 0.9641 0.5275 0.8169 0.085 Uiso 1 1 calc R
C95 C 0.8868(6) 0.4987(3) 0.7433(4) 0.074(2) Uani 1 1 d .
H95A H 0.8984 0.5428 0.7200 0.089 Uiso 1 1 calc R
C96 C 0.8297(6) 0.4439(3) 0.7185(3) 0.0587(15) Uani 1 1 d .
H96A H 0.8035 0.4505 0.6784 0.070 Uiso 1 1 calc R
C100 C 0.2906(8) 0.9078(4) 0.0329(4) 0.087(2) Uani 1 1 d .
H10C H 0.2651 0.8576 0.0428 0.104 Uiso 1 1 calc R
C101 C 0.8260(4) 0.2258(2) 0.7389(2) 0.0378(10) Uani 1 1 d .
C102 C 0.7777(5) 0.1653(3) 0.7696(3) 0.0505(13) Uani 1 1 d .
H10D H 0.6919 0.1676 0.7869 0.061 Uiso 1 1 calc R
C103 C 0.8544(6) 0.1010(3) 0.7751(3) 0.0633(17) Uani 1 1 d .
H10E H 0.8203 0.0594 0.7954 0.076 Uiso 1 1 calc R
C104 C 0.9792(6) 0.0975(3) 0.7512(3) 0.0626(17) Uani 1 1 d .
H10F H 1.0316 0.0537 0.7556 0.075 Uiso 1 1 calc R
C105 C 1.0277(6) 0.1575(4) 0.7210(3) 0.0667(18) Uani 1 1 d .
H10G H 1.1138 0.1548 0.7041 0.080 Uiso 1 1 calc R
C106 C 0.9522(5) 0.2223(3) 0.7147(3) 0.0508(13) Uani 1 1 d .
H10H H 0.9867 0.2636 0.6940 0.061 Uiso 1 1 calc R
C200 C 0.8327(8) 0.0934(3) 0.5286(3) 0.071(2) Uani 1 1 d .
H20A H 0.8570 0.0920 0.4828 0.085 Uiso 1 1 calc R

loop_
_atom_site_aniso_label
_atom_site_aniso_U_11
_atom_site_aniso_U_22
_atom_site_aniso_U_33
_atom_site_aniso_U_23
_atom_site_aniso_U_13
_atom_site_aniso_U_12
Pt1 0.02316(9) 0.02811(9) 0.02927(9) -0.00393(6) -0.00627(6) -0.00432(6)
P1 0.0257(5) 0.0296(5) 0.0321(5) -0.0034(4) -0.0024(4) -0.0027(4)
C1 0.030(2) 0.036(2) 0.042(3) -0.0039(19) -0.0087(19) -0.0013(18)
C1B 0.030(3) 0.051(3) 0.059(3) -0.014(2) -0.006(2) -0.016(2)
C1A 0.042(3) 0.039(2) 0.040(3) -0.011(2) 0.002(2) -0.004(2)
Cl1 0.101(2) 0.171(3) 0.201(3) 0.043(3) -0.073(2) -0.006(2)
Pt2 0.02279(9) 0.02655(8) 0.03068(9) -0.00484(6) -0.00666(6) -0.00328(6)
P2 0.0226(5) 0.0293(5) 0.0397(6) -0.0032(4) -0.0054(4) -0.0043(4)
C2 0.038(3) 0.043(3) 0.042(3) -0.007(2) -0.012(2) -0.004(2)
C2A 0.047(3) 0.032(2) 0.046(3) -0.0078(19) -0.006(2) -0.007(2)
C2B 0.062(4) 0.045(3) 0.086(4) -0.024(3) -0.002(3) -0.020(3)
Cl2 0.0812(15) 0.1142(18) 0.1249(19) -0.0006(15) 0.0182(13) 0.0120(13)
P3 0.0231(5) 0.0295(5) 0.0377(6) -0.0005(4) -0.0065(4) -0.0037(4)
C3 0.047(3) 0.043(3) 0.040(3) -0.001(2) -0.014(2) -0.006(2)
C3A 0.075(4) 0.053(3) 0.049(3) -0.013(3) -0.006(3) -0.016(3)
C3B 0.100(7) 0.086(6) 0.178(10) -0.062(6) -0.075(7) 0.022(5)
Cl3 0.0590(10) 0.0730(10) 0.0793(11) -0.0112(8) -0.0120(8) -0.0049(8)
P4 0.0251(6) 0.0296(5) 0.0425(6) -0.0082(5) -0.0014(5) -0.0035(4)
C4 0.043(3) 0.040(3) 0.045(3) -0.003(2) -0.015(2) -0.010(2)
C4A 0.049(3) 0.049(3) 0.053(3) -0.013(2) -0.006(2) -0.001(2)
C4B 0.067(5) 0.116(7) 0.123(8) -0.010(6) -0.017(5) 0.018(5)
Cl4 0.0844(16) 0.0647(12) 0.209(3) -0.0165(15) -0.0239(17) -0.0071(11)
C5 0.048(3) 0.038(2) 0.039(3) -0.0048(19) -0.016(2) -0.008(2)
C5A 0.059(4) 0.042(3) 0.060(3) -0.009(2) -0.021(3) -0.001(3)
C5B 0.077(5) 0.142(8) 0.078(5) -0.049(5) -0.038(4) 0.023(5)
Cl5 0.0976(15) 0.0703(11) 0.1043(15) -0.0017(10) -0.0354(12) 0.0121(10)
C6 0.038(3) 0.034(2) 0.037(2) -0.0062(18) -0.007(2) -0.0056(19)
C6B 0.058(4) 0.076(5) 0.097(5) -0.039(4) -0.002(4) -0.012(3)
Cl6 0.1026(14) 0.0450(8) 0.0708(10) 0.0059(7) 0.0021(9) -0.0003(8)
C6A 0.054(4) 0.059(4) 0.058(3) 0.007(3) -0.013(3) -0.008(3)
C7 0.033(2) 0.033(2) 0.038(2) -0.0032(18) -0.0056(19) -0.0043(18)
C7B 0.046(3) 0.052(3) 0.058(3) 0.001(3) -0.002(3) -0.003(3)
C7A 0.058(4) 0.054(3) 0.062(4) 0.004(3) -0.022(3) -0.009(3)
C8A 0.060(4) 0.052(3) 0.057(3) -0.001(3) -0.023(3) -0.003(3)
C8 0.032(2) 0.030(2) 0.033(2) -0.0030(17) -0.0054(18) -0.0054(18)
C8B 0.058(4) 0.065(4) 0.064(4) -0.005(3) 0.001(3) -0.004(3)
C9A 0.045(3) 0.044(3) 0.057(3) 0.003(2) -0.023(2) -0.001(2)
C9B 0.077(4) 0.048(3) 0.045(3) 0.003(2) -0.002(3) -0.008(3)
C10A 0.028(2) 0.047(3) 0.046(3) -0.003(2) -0.011(2) -0.001(2)
C10B 0.046(3) 0.049(3) 0.045(3) -0.005(2) 0.006(2) -0.008(2)
C11 0.025(2) 0.031(2) 0.033(2) -0.0015(17) 0.0000(17) -0.0015(17)
F12 0.053(2) 0.0339(15) 0.090(2) 0.0077(15) -0.0060(17) -0.0091(14)
C12 0.028(2) 0.040(3) 0.049(3) 0.003(2) 0.003(2) -0.003(2)
F13 0.078(3) 0.103(3) 0.079(3) 0.059(2) 0.011(2) 0.017(2)
C13 0.041(3) 0.067(4) 0.049(3) 0.026(3) 0.005(2) 0.012(3)
F14 0.110(4) 0.181(5) 0.0356(19) 0.000(2) -0.025(2) 0.049(3)
C14 0.055(4) 0.109(6) 0.029(3) -0.009(3) -0.008(2) 0.020(4)
C15 0.051(4) 0.078(4) 0.051(3) -0.022(3) -0.021(3) 0.016(3)
F15 0.112(4) 0.116(4) 0.089(3) -0.066(3) -0.059(3) 0.028(3)
F16 0.079(3) 0.0349(16) 0.083(2) -0.0166(15) -0.035(2) -0.0014(16)
C16 0.036(3) 0.049(3) 0.043(3) -0.011(2) -0.014(2) 0.004(2)
C21 0.021(2) 0.040(2) 0.038(2) 0.0052(19) 0.0019(17) -0.0008(18)
C22 0.036(3) 0.043(3) 0.062(3) 0.004(2) -0.001(2) -0.001(2)
C23 0.044(3) 0.048(3) 0.083(4) 0.023(3) -0.003(3) 0.002(3)
C24 0.035(3) 0.080(4) 0.064(4) 0.030(3) -0.011(3) -0.011(3)
C25 0.031(3) 0.069(4) 0.056(3) 0.015(3) -0.009(2) -0.014(3)
C26 0.026(2) 0.049(3) 0.047(3) 0.006(2) -0.003(2) -0.006(2)
C31 0.035(2) 0.032(2) 0.033(2) -0.0034(17) -0.0043(18) -0.0081(18)
C32 0.035(3) 0.042(3) 0.054(3) 0.000(2) 0.000(2) -0.004(2)
C33 0.043(3) 0.055(3) 0.060(3) 0.004(3) 0.008(3) -0.017(3)
C34 0.064(4) 0.043(3) 0.057(3) 0.006(2) -0.001(3) -0.024(3)
C35 0.064(4) 0.032(3) 0.070(4) 0.001(2) -0.006(3) -0.006(3)
C36 0.039(3) 0.035(2) 0.052(3) -0.004(2) -0.006(2) -0.002(2)
C41 0.033(2) 0.033(2) 0.040(2) -0.0007(18) -0.0082(19) -0.0021(19)
C42 0.034(3) 0.039(3) 0.076(4) 0.000(2) -0.007(3) 0.000(2)
C43 0.041(3) 0.051(3) 0.089(5) -0.005(3) -0.009(3) 0.011(3)
C44 0.065(4) 0.043(3) 0.067(4) -0.010(3) -0.020(3) 0.017(3)
C45 0.076(4) 0.038(3) 0.053(3) 0.001(2) -0.009(3) -0.003(3)
C46 0.047(3) 0.038(3) 0.046(3) -0.001(2) -0.002(2) -0.005(2)
C51 0.021(2) 0.042(2) 0.043(2) 0.0036(19) 0.0013(18) -0.0028(18)
C52 0.048(3) 0.042(3) 0.060(3) 0.006(2) -0.011(3) -0.007(2)
C53 0.066(4) 0.055(3) 0.061(4) 0.026(3) -0.006(3) -0.016(3)
C54 0.059(4) 0.073(4) 0.047(3) 0.009(3) -0.003(3) -0.006(3)
C55 0.052(3) 0.062(4) 0.042(3) -0.005(2) 0.003(2) 0.000(3)
C56 0.043(3) 0.043(3) 0.044(3) -0.001(2) 0.001(2) -0.004(2)
C61 0.024(2) 0.061(3) 0.058(3) -0.034(3) -0.001(2) -0.007(2)
F62 0.062(2) 0.0376(18) 0.167(5) -0.011(2) -0.046(3) 0.0019(16)
C62 0.026(3) 0.067(4) 0.106(5) -0.057(4) -0.005(3) -0.004(3)
F63 0.082(3) 0.075(3) 0.309(9) -0.112(4) -0.064(4) 0.015(3)
C63 0.038(4) 0.089(6) 0.181(10) -0.099(6) -0.017(5) 0.009(3)
F64 0.090(4) 0.271(8) 0.195(6) -0.196(7) -0.012(4) -0.026(4)
C64 0.051(4) 0.184(11) 0.100(7) -0.096(8) 0.002(4) -0.025(6)
F65 0.120(5) 0.378(11) 0.047(3) -0.052(4) -0.009(3) -0.096(6)
C65 0.049(4) 0.198(11) 0.062(5) -0.048(6) 0.003(3) -0.042(6)
F66 0.093(3) 0.167(5) 0.048(2) 0.032(3) -0.028(2) -0.061(3)
C66 0.043(3) 0.127(7) 0.041(3) -0.022(4) 0.006(3) -0.031(4)
C71 0.042(3) 0.034(2) 0.043(3) -0.0043(19) -0.001(2) -0.011(2)
C72 0.043(3) 0.053(3) 0.085(4) 0.005(3) -0.004(3) -0.014(3)
C73 0.065(4) 0.074(5) 0.072(4) 0.000(3) 0.006(3) -0.038(4)
C74 0.088(5) 0.048(3) 0.057(4) 0.005(3) -0.002(3) -0.031(3)
C75 0.086(5) 0.039(3) 0.075(4) 0.007(3) -0.008(4) -0.006(3)
C76 0.056(3) 0.038(3) 0.054(3) 0.002(2) -0.002(3) -0.009(2)
C81 0.024(2) 0.033(2) 0.045(3) -0.0039(19) -0.0002(18) -0.0016(17)
C82 0.059(4) 0.038(3) 0.051(3) 0.005(2) -0.005(3) -0.003(2)
C83 0.070(4) 0.056(3) 0.041(3) -0.008(2) 0.010(3) -0.009(3)
C84 0.046(3) 0.052(3) 0.065(4) -0.017(3) 0.007(3) -0.004(3)
C85 0.047(3) 0.036(3) 0.067(4) -0.009(2) 0.002(3) -0.002(2)
C86 0.045(3) 0.036(2) 0.048(3) 0.000(2) -0.001(2) -0.006(2)
C91 0.021(2) 0.030(2) 0.065(3) -0.012(2) 0.001(2) -0.0017(17)
C92 0.024(2) 0.043(3) 0.073(4) -0.017(2) -0.005(2) -0.001(2)
C93 0.030(3) 0.058(4) 0.095(5) -0.032(3) -0.017(3) 0.002(2)
C94 0.039(3) 0.038(3) 0.140(7) -0.031(4) -0.023(4) -0.002(2)
C95 0.058(4) 0.031(3) 0.138(7) -0.007(3) -0.024(4) -0.008(3)
C96 0.049(3) 0.035(3) 0.095(5) -0.002(3) -0.013(3) -0.009(2)
C100 0.077(5) 0.060(4) 0.123(7) 0.014(4) -0.018(5) -0.005(4)
C101 0.032(2) 0.029(2) 0.055(3) -0.013(2) -0.010(2) -0.0008(18)
C102 0.039(3) 0.040(3) 0.073(4) 0.001(2) -0.010(3) -0.003(2)
C103 0.063(4) 0.032(3) 0.097(5) 0.002(3) -0.022(4) 0.003(3)
C104 0.058(4) 0.038(3) 0.092(5) -0.014(3) -0.022(3) 0.014(3)
C105 0.042(3) 0.058(4) 0.097(5) -0.022(3) -0.007(3) 0.017(3)
C106 0.038(3) 0.039(3) 0.074(4) -0.012(2) -0.002(3) 0.000(2)
C200 0.112(6) 0.048(3) 0.044(3) -0.003(3) 0.012(3) 0.005(4)

loop_
_atom_type_symbol
_atom_type_description
_atom_type_scat_dispersion_real
_atom_type_scat_dispersion_imag
_atom_type_scat_source
C C 0.0033 0.0016 'International Tables Vol C Tables 4.2.6.8 and 6.1.1.4'
H H 0.0000 0.0000 'International Tables Vol C Tables 4.2.6.8 and 6.1.1.4'
F F 0.0171 0.0103 'International Tables Vol C Tables 4.2.6.8 and 6.1.1.4'
P P 0.1023 0.0942 'International Tables Vol C Tables 4.2.6.8 and 6.1.1.4'
Cl Cl 0.1484 0.1585 'International Tables Vol C Tables 4.2.6.8 and 6.1.1.4'
Pt Pt -1.7033 8.3905 'International Tables Vol C Tables 4.2.6.8 and 6.1.1.4'

loop_
_geom_angle_atom_site_label_1
_geom_angle_atom_site_label_2
_geom_angle_atom_site_label_3
_geom_angle
C1 Pt1 C11 177.25(18)
C1 Pt1 P2 87.69(14)
C11 Pt1 P2 89.98(13)
C1 Pt1 P1 91.79(14)
C11 Pt1 P1 90.32(12)
P2 Pt1 P1 172.04(4)
C31 P1 C21 103.9(2)
C31 P1 C1A 102.0(2)
C21 P1 C1A 106.8(2)
C31 P1 Pt1 117.29(16)
C21 P1 Pt1 113.48(15)
C1A P1 Pt1 112.17(17)
C2 C1 Pt1 171.1(4)
C2B C1B P2 114.9(4)
C2A C1A P1 117.8(3)
C8 Pt2 C61 176.6(2)
C8 Pt2 P3 86.89(14)
C61 Pt2 P3 90.99(14)
C8 Pt2 P4 91.49(13)
C61 Pt2 P4 90.42(14)
P3 Pt2 P4 175.46(4)
C41 P2 C51 102.7(2)
C41 P2 C1B 103.9(2)
C51 P2 C1B 106.8(2)
C41 P2 Pt1 116.66(16)
C51 P2 Pt1 115.55(15)
C1B P2 Pt1 110.19(18)
C1 C2 C3 176.4(6)
C1A C2A C3A 111.7(4)
C3B C2B C1B 116.8(6)
C10A P3 C71 103.0(2)
C10A P3 C81 104.8(2)
C71 P3 C81 103.9(2)
C10A P3 Pt2 111.48(17)
C71 P3 Pt2 114.56(17)
C81 P3 Pt2 117.66(15)
C4 C3 C2 177.4(5)
C4A C3A C2A 115.9(5)
C4B C3B C2B 117.3(9)
C10B P4 C101 101.1(2)
C10B P4 C91 106.9(3)
C101 P4 C91 103.0(2)
C10B P4 Pt2 113.21(19)
C101 P4 Pt2 116.30(17)
C91 P4 Pt2 114.88(16)
C3 C4 C5 177.4(5)
C3A C4A C5A 112.2(5)
C3B C4B C5B 115.4(9)
C6 C5 C4 177.0(5)
C6A C5A C4A 112.7(5)
C6B C5B C4B 100.2(8)
C5 C6 C7 175.0(5)
C7B C6B C5B 117.8(6)
C5A C6A C7A 114.3(5)
C8 C7 C6 173.5(5)
C6B C7B C8B 112.8(6)
C8A C7A C6A 112.8(5)
C7A C8A C9A 114.5(5)
C7 C8 Pt2 169.4(4)
C9B C8B C7B 119.0(6)
C8A C9A C10A 110.7(4)
C8B C9B C10B 110.4(5)
C9A C10A P3 117.2(3)
C9B C10B P4 119.2(4)
C16 C11 C12 113.7(4)
C16 C11 Pt1 123.7(3)
C12 C11 Pt1 122.7(3)
F12 C12 C11 119.4(4)
F12 C12 C13 117.7(5)
C11 C12 C13 122.8(5)
C14 C13 F13 121.4(6)
C14 C13 C12 119.7(5)
F13 C13 C12 119.0(6)
C15 C14 C13 119.6(5)
C15 C14 F14 121.2(7)
C13 C14 F14 119.1(7)
C14 C15 F15 118.7(5)
C14 C15 C16 119.2(6)
F15 C15 C16 122.0(6)
F16 C16 C15 115.9(5)
F16 C16 C11 119.1(4)
C15 C16 C11 125.0(5)
C22 C21 C26 119.4(5)
C22 C21 P1 122.0(4)
C26 C21 P1 118.3(4)
C21 C22 C23 119.4(6)
C24 C23 C22 120.5(6)
C25 C24 C23 120.0(5)
C24 C25 C26 120.2(6)
C21 C26 C25 120.4(5)
C32 C31 C36 119.2(4)
C32 C31 P1 120.5(4)
C36 C31 P1 120.3(4)
C33 C32 C31 120.8(5)
C32 C33 C34 119.9(5)
C35 C34 C33 120.0(5)
C34 C35 C36 120.9(5)
C35 C36 C31 119.3(5)
C42 C41 C46 119.2(5)
C42 C41 P2 119.4(4)
C46 C41 P2 121.4(4)
C41 C42 C43 120.7(5)
C44 C43 C42 119.7(6)
C43 C44 C45 120.2(5)
C44 C45 C46 120.5(5)
C45 C46 C41 119.7(5)
C52 C51 C56 119.4(5)
C52 C51 P2 122.1(4)
C56 C51 P2 118.5(4)
C51 C52 C53 119.3(5)
C54 C53 C52 120.2(5)
C55 C54 C53 120.7(5)
C54 C55 C56 120.2(6)
C55 C56 C51 120.2(5)
C66 C61 C62 116.3(6)
C66 C61 Pt2 124.3(5)
C62 C61 Pt2 119.4(5)
F62 C62 C63 119.3(8)
F62 C62 C61 120.5(5)
C63 C62 C61 120.1(8)
C64 C63 C62 122.9(10)
C64 C63 F63 120.2(8)
C62 C63 F63 116.9(10)
C63 C64 F64 123.6(12)
C63 C64 C65 120.6(7)
F64 C64 C65 115.9(11)
F65 C65 C64 123.3(9)
F65 C65 C66 119.5(11)
C64 C65 C66 117.2(9)
F66 C66 C61 119.8(5)
F66 C66 C65 117.3(8)
C61 C66 C65 122.9(9)
C76 C71 C72 119.1(5)
C76 C71 P3 120.5(4)
C72 C71 P3 120.4(4)
C71 C72 C73 121.3(6)
C74 C73 C72 119.6(6)
C73 C74 C75 120.1(6)
C74 C75 C76 120.8(6)
C71 C76 C75 119.2(6)
C82 C81 C86 118.3(4)
C82 C81 P3 122.8(4)
C86 C81 P3 118.9(4)
C81 C82 C83 120.5(5)
C84 C83 C82 120.1(5)
C85 C84 C83 119.5(5)
C84 C85 C86 120.8(5)
C85 C86 C81 120.8(5)
C92 C91 C96 119.2(5)
C92 C91 P4 118.9(4)
C96 C91 P4 121.8(4)
C91 C92 C93 120.2(6)
C94 C93 C92 120.1(6)
C95 C94 C93 120.3(5)
C94 C95 C96 120.9(6)
C95 C96 C91 119.4(6)
Cl2 C100 Cl3 110.7(4)
Cl2 C100 Cl1 111.2(5)
Cl3 C100 Cl1 107.2(5)
C102 C101 C106 119.5(5)
C102 C101 P4 120.8(4)
C106 C101 P4 119.6(4)
C103 C102 C101 120.2(6)
C102 C103 C104 120.4(6)
C105 C104 C103 119.7(5)
C104 C105 C106 120.8(6)
C101 C106 C105 119.5(6)
Cl4 C200 Cl6 112.5(4)
Cl4 C200 Cl5 110.6(3)
Cl6 C200 Cl5 111.5(4)

loop_
_geom_bond_atom_site_label_1
_geom_bond_atom_site_label_2
_geom_bond_distance
Pt1 C1 1.998(5)
Pt1 C11 2.055(4)
Pt1 P2 2.3046(13)
Pt1 P1 2.3095(13)
P1 C31 1.817(4)
P1 C21 1.825(5)
P1 C1A 1.831(5)
C1 C2 1.219(6)
C1B C2B 1.549(8)
C1B P2 1.831(5)
C1A C2A 1.518(7)
Cl1 C100 1.777(9)
Pt2 C8 2.001(4)
Pt2 C61 2.054(5)
Pt2 P3 2.3088(13)
Pt2 P4 2.3107(13)
P2 C41 1.820(5)
P2 C51 1.826(5)
C2 C3 1.359(7)
C2A C3A 1.522(7)
C2B C3B 1.504(9)
Cl2 C100 1.778(9)
P3 C10A 1.821(5)
P3 C71 1.823(5)
P3 C81 1.824(5)
C3 C4 1.224(7)
C3A C4A 1.491(8)
C3B C4B 1.305(12)
Cl3 C100 1.761(8)
P4 C10B 1.811(5)
P4 C101 1.821(5)
P4 C91 1.830(5)
C4 C5 1.362(6)
C4A C5A 1.542(7)
C4B C5B 1.631(12)
Cl4 C200 1.711(8)
C5 C6 1.212(6)
C5A C6A 1.504(8)
C5B C6B 1.493(12)
Cl5 C200 1.760(8)
C6 C7 1.369(6)
C6B C7B 1.486(9)
Cl6 C200 1.741(6)
C6A C7A 1.532(8)
C7 C8 1.209(6)
C7B C8B 1.488(8)
C7A C8A 1.483(8)
C8A C9A 1.512(7)
C8B C9B 1.493(8)
C9A C10A 1.516(7)
C9B C10B 1.523(8)
C11 C16 1.376(6)
C11 C12 1.381(6)
F12 C12 1.356(6)
C12 C13 1.393(8)
F13 C13 1.360(7)
C13 C14 1.361(9)
F14 C14 1.366(6)
C14 C15 1.351(10)
C15 F15 1.347(7)
C15 C16 1.366(7)
F16 C16 1.354(6)
C21 C22 1.379(7)
C21 C26 1.396(7)
C22 C23 1.403(8)
C23 C24 1.377(9)
C24 C25 1.369(9)
C25 C26 1.384(7)
C31 C32 1.387(7)
C31 C36 1.396(7)
C32 C33 1.376(7)
C33 C34 1.383(8)
C34 C35 1.371(9)
C35 C36 1.385(7)
C41 C42 1.385(7)
C41 C46 1.388(7)
C42 C43 1.389(8)
C43 C44 1.375(9)
C44 C45 1.373(9)
C45 C46 1.393(8)
C51 C52 1.391(7)
C51 C56 1.393(7)
C52 C53 1.396(8)
C53 C54 1.373(9)
C54 C55 1.363(8)
C55 C56 1.383(7)
C61 C66 1.355(9)
C61 C62 1.430(9)
F62 C62 1.320(9)
C62 C63 1.382(9)
F63 C63 1.382(11)
C63 C64 1.288(15)
F64 C64 1.346(8)
C64 C65 1.417(15)
F65 C65 1.334(12)
C65 C66 1.418(10)
F66 C66 1.351(9)
C71 C76 1.354(7)
C71 C72 1.381(8)
C72 C73 1.382(8)
C73 C74 1.351(10)
C74 C75 1.358(10)
C75 C76 1.410(8)
C81 C82 1.381(7)
C81 C86 1.388(6)
C82 C83 1.399(8)
C83 C84 1.374(8)
C84 C85 1.368(8)
C85 C86 1.379(7)
C91 C92 1.386(8)
C91 C96 1.400(8)
C92 C93 1.397(7)
C93 C94 1.374(10)
C94 C95 1.362(11)
C95 C96 1.397(8)
C101 C102 1.386(7)
C101 C106 1.391(7)
C102 C103 1.390(8)
C103 C104 1.375(9)
C104 C105 1.374(10)
C105 C106 1.394(8)

loop_
_geom_torsion_atom_site_label_1
_geom_torsion_atom_site_label_2
_geom_torsion_atom_site_label_3
_geom_torsion_atom_site_label_4
_geom_torsion
C1 Pt1 P1 C31 -79.7(2)
C11 Pt1 P1 C31 102.1(2)
P2 Pt1 P1 C31 -165.8(3)
C1 Pt1 P1 C21 159.0(2)
C11 Pt1 P1 C21 -19.2(2)
P2 Pt1 P1 C21 73.0(3)
C1 Pt1 P1 C1A 37.9(2)
C11 Pt1 P1 C1A -140.4(2)
P2 Pt1 P1 C1A -48.2(4)
C11 Pt1 C1 C2 20(6)
P2 Pt1 C1 C2 52(3)
P1 Pt1 C1 C2 -120(3)
C31 P1 C1A C2A 167.3(4)
C21 P1 C1A C2A -84.0(4)
Pt1 P1 C1A C2A 40.9(4)
C2B C1B P2 C41 -166.7(4)
C2B C1B P2 C51 85.2(5)
C2B C1B P2 Pt1 -41.0(5)
C1 Pt1 P2 C41 66.9(2)
C11 Pt1 P2 C41 -114.6(2)
P1 Pt1 P2 C41 153.2(3)
C1 Pt1 P2 C51 -172.4(2)
C11 Pt1 P2 C51 6.2(2)
P1 Pt1 P2 C51 -86.0(3)
C1 Pt1 P2 C1B -51.2(2)
C11 Pt1 P2 C1B 127.3(2)
P1 Pt1 P2 C1B 35.1(4)
Pt1 C1 C2 C3 0(12)
P1 C1A C2A C3A -159.1(4)
P2 C1B C2B C3B 177.7(7)
C8 Pt2 P3 C10A -44.3(2)
C61 Pt2 P3 C10A 133.1(3)
P4 Pt2 P3 C10A 25.0(5)
C8 Pt2 P3 C71 72.1(2)
C61 Pt2 P3 C71 -110.5(2)
P4 Pt2 P3 C71 141.4(5)
C8 Pt2 P3 C81 -165.3(2)
C61 Pt2 P3 C81 12.0(2)
P4 Pt2 P3 C81 -96.0(5)
C1 C2 C3 C4 33(20)
C1A C2A C3A C4A 164.5(5)
C1B C2B C3B C4B -40.3(13)
C8 Pt2 P4 C10B 37.3(2)
C61 Pt2 P4 C10B -139.9(3)
P3 Pt2 P4 C10B -31.8(5)
C8 Pt2 P4 C101 -79.1(2)
C61 Pt2 P4 C101 103.7(2)
P3 Pt2 P4 C101 -148.2(5)
C8 Pt2 P4 C91 160.6(2)
C61 Pt2 P4 C91 -16.6(3)
P3 Pt2 P4 C91 91.4(5)
C2 C3 C4 C5 -15(25)
C2A C3A C4A C5A -175.1(5)
C2B C3B C4B C5B -175.9(8)
C3 C4 C5 C6 14(23)
C3A C4A C5A C6A 171.4(5)
C3B C4B C5B C6B 169.3(9)
C4 C5 C6 C7 17(16)
C4B C5B C6B C7B -175.7(6)
C4A C5A C6A C7A 179.9(5)
C5 C6 C7 C8 2(10)
C5B C6B C7B C8B -165.1(6)
C5A C6A C7A C8A 53.2(7)
C6A C7A C8A C9A 164.8(5)
C6 C7 C8 Pt2 18(6)
C61 Pt2 C8 C7 2(5)
P3 Pt2 C8 C7 54(2)
P4 Pt2 C8 C7 -122(2)
C6B C7B C8B C9B -169.1(6)
C7A C8A C9A C10A 170.4(5)
C7B C8B C9B C10B -169.3(5)
C8A C9A C10A P3 155.9(4)
C71 P3 C10A C9A -173.2(4)
C81 P3 C10A C9A 78.3(4)
Pt2 P3 C10A C9A -49.9(4)
C8B C9B C10B P4 -144.2(5)
C101 P4 C10B C9B 170.8(4)
C91 P4 C10B C9B -81.9(5)
Pt2 P4 C10B C9B 45.7(5)
C1 Pt1 C11 C16 126(4)
P2 Pt1 C11 C16 93.8(4)
P1 Pt1 C11 C16 -94.2(4)
C1 Pt1 C11 C12 -54(4)
P2 Pt1 C11 C12 -86.4(4)
P1 Pt1 C11 C12 85.7(4)
C16 C11 C12 F12 -179.8(4)
Pt1 C11 C12 F12 0.3(6)
C16 C11 C12 C13 1.3(7)
Pt1 C11 C12 C13 -178.6(4)
F12 C12 C13 C14 -179.5(5)
C11 C12 C13 C14 -0.6(8)
F12 C12 C13 F13 -0.2(7)
C11 C12 C13 F13 178.7(5)
F13 C13 C14 C15 -179.7(6)
C12 C13 C14 C15 -0.4(9)
F13 C13 C14 F14 -0.4(9)
C12 C13 C14 F14 179.0(5)
C13 C14 C15 F15 -179.4(6)
F14 C14 C15 F15 1.3(10)
C13 C14 C15 C16 0.6(10)
F14 C14 C15 C16 -178.7(6)
C14 C15 C16 F16 178.8(5)
F15 C15 C16 F16 -1.2(9)
C14 C15 C16 C11 0.2(9)
F15 C15 C16 C11 -179.8(5)
C12 C11 C16 F16 -179.7(4)
Pt1 C11 C16 F16 0.2(7)
C12 C11 C16 C15 -1.1(8)
Pt1 C11 C16 C15 178.7(4)
C31 P1 C21 C22 132.4(4)
C1A P1 C21 C22 25.1(5)
Pt1 P1 C21 C22 -99.1(4)
C31 P1 C21 C26 -53.0(4)
C1A P1 C21 C26 -160.4(4)
Pt1 P1 C21 C26 75.5(4)
C26 C21 C22 C23 -1.8(7)
P1 C21 C22 C23 172.7(4)
C21 C22 C23 C24 -1.3(8)
C22 C23 C24 C25 3.2(9)
C23 C24 C25 C26 -1.9(8)
C22 C21 C26 C25 3.0(7)
P1 C21 C26 C25 -171.7(4)
C24 C25 C26 C21 -1.2(8)
C21 P1 C31 C32 -43.7(4)
C1A P1 C31 C32 67.2(4)
Pt1 P1 C31 C32 -169.9(3)
C21 P1 C31 C36 139.7(4)
C1A P1 C31 C36 -109.4(4)
Pt1 P1 C31 C36 13.6(4)
C36 C31 C32 C33 1.3(8)
P1 C31 C32 C33 -175.3(4)
C31 C32 C33 C34 -0.4(9)
C32 C33 C34 C35 -0.7(9)
C33 C34 C35 C36 1.0(9)
C34 C35 C36 C31 -0.1(8)
C32 C31 C36 C35 -1.0(7)
P1 C31 C36 C35 175.6(4)
C51 P2 C41 C42 48.9(4)
C1B P2 C41 C42 -62.3(5)
Pt1 P2 C41 C42 176.3(4)
C51 P2 C41 C46 -133.0(4)
C1B P2 C41 C46 115.8(4)
Pt1 P2 C41 C46 -5.6(5)
C46 C41 C42 C43 0.3(8)
P2 C41 C42 C43 178.4(5)
C41 C42 C43 C44 0.2(9)
C42 C43 C44 C45 0.1(10)
C43 C44 C45 C46 -0.8(9)
C44 C45 C46 C41 1.3(8)
C42 C41 C46 C45 -1.0(8)
P2 C41 C46 C45 -179.1(4)
C41 P2 C51 C52 -133.3(4)
C1B P2 C51 C52 -24.3(5)
Pt1 P2 C51 C52 98.6(4)
C41 P2 C51 C56 50.3(4)
C1B P2 C51 C56 159.2(4)
Pt1 P2 C51 C56 -77.8(4)
C56 C51 C52 C53 -0.6(8)
P2 C51 C52 C53 -177.0(4)
C51 C52 C53 C54 0.8(9)
C52 C53 C54 C55 -0.5(10)
C53 C54 C55 C56 0.0(10)
C54 C55 C56 C51 0.2(9)
C52 C51 C56 C55 0.1(8)
P2 C51 C56 C55 176.7(4)
C8 Pt2 C61 C66 138(3)
P3 Pt2 C61 C66 86.7(5)
P4 Pt2 C61 C66 -97.6(5)
C8 Pt2 C61 C62 -42(3)
P3 Pt2 C61 C62 -93.7(4)
P4 Pt2 C61 C62 82.0(4)
C66 C61 C62 F62 178.8(5)
Pt2 C61 C62 F62 -0.9(7)
C66 C61 C62 C63 2.1(8)
Pt2 C61 C62 C63 -177.6(5)
F62 C62 C63 C64 -179.0(7)
C61 C62 C63 C64 -2.2(11)
F62 C62 C63 F63 0.5(9)
C61 C62 C63 F63 177.3(5)
C62 C63 C64 F64 -178.4(6)
F63 C63 C64 F64 2.1(13)
C62 C63 C64 C65 0.5(13)
F63 C63 C64 C65 -179.0(7)
C63 C64 C65 F65 178.9(7)
F64 C64 C65 F65 -2.1(12)
C63 C64 C65 C66 1.1(12)
F64 C64 C65 C66 -179.9(6)
C62 C61 C66 F66 180.0(5)
Pt2 C61 C66 F66 -0.3(8)
C62 C61 C66 C65 -0.4(9)
Pt2 C61 C66 C65 179.3(5)
F65 C65 C66 F66 0.6(10)
C64 C65 C66 F66 178.4(7)
F65 C65 C66 C61 -179.0(6)
C64 C65 C66 C61 -1.2(11)
C10A P3 C71 C76 133.2(4)
C81 P3 C71 C76 -117.8(4)
Pt2 P3 C71 C76 12.0(5)
C10A P3 C71 C72 -48.2(5)
C81 P3 C71 C72 60.8(5)
Pt2 P3 C71 C72 -169.4(4)
C76 C71 C72 C73 -0.8(9)
P3 C71 C72 C73 -179.4(5)
C71 C72 C73 C74 0.4(10)
C72 C73 C74 C75 0.8(10)
C73 C74 C75 C76 -1.5(10)
C72 C71 C76 C75 0.1(8)
P3 C71 C76 C75 178.7(4)
C74 C75 C76 C71 1.1(9)
C10A P3 C81 C82 122.7(4)
C71 P3 C81 C82 15.0(5)
Pt2 P3 C81 C82 -112.8(4)
C10A P3 C81 C86 -56.4(4)
C71 P3 C81 C86 -164.1(4)
Pt2 P3 C81 C86 68.1(4)
C86 C81 C82 C83 0.3(8)
P3 C81 C82 C83 -178.8(5)
C81 C82 C83 C84 1.2(9)
C82 C83 C84 C85 -2.3(10)
C83 C84 C85 C86 2.0(9)
C84 C85 C86 C81 -0.5(9)
C82 C81 C86 C85 -0.7(8)
P3 C81 C86 C85 178.5(4)
C10B P4 C91 C92 -157.0(4)
C101 P4 C91 C92 -51.0(4)
Pt2 P4 C91 C92 76.5(4)
C10B P4 C91 C96 27.2(5)
C101 P4 C91 C96 133.2(5)
Pt2 P4 C91 C96 -99.4(4)
C96 C91 C92 C93 0.8(7)
P4 C91 C92 C93 -175.1(4)
C91 C92 C93 C94 0.5(8)
C92 C93 C94 C95 -1.2(9)
C93 C94 C95 C96 0.6(10)
C94 C95 C96 C91 0.7(10)
C92 C91 C96 C95 -1.4(8)
P4 C91 C96 C95 174.4(5)
C10B P4 C101 C102 -118.8(5)
C91 P4 C101 C102 130.7(4)
Pt2 P4 C101 C102 4.2(5)
C10B P4 C101 C106 58.4(5)
C91 P4 C101 C106 -52.1(5)
Pt2 P4 C101 C106 -178.6(4)
C106 C101 C102 C103 -1.2(8)
P4 C101 C102 C103 176.0(5)
C101 C102 C103 C104 1.3(10)
C102 C103 C104 C105 -1.0(10)
C103 C104 C105 C106 0.6(10)
C102 C101 C106 C105 0.9(8)
P4 C101 C106 C105 -176.4(5)
C104 C105 C106 C101 -0.6(10)
